data_7210709
loop_
_publ_author_name
'Wang, Xi-Jia'
'Zhang, Jian-Han'
'Song, Jun-Ling'
'Kong, Fang'
'Mao, Jiang-Gao'

_publ_section_title
;
 Syntheses, crystal structures of a series of novel alkali metal or
 alkaline earth metal phosphites
;
_journal_issue 13
_journal_name_full CrystEngComm
_journal_page_first 2519
_journal_paper_doi 10.1039/c3ce26885c
_journal_volume 15
_journal_year 2013
_chemical_formula_moiety 'H2 Cs In O6 P2'
_chemical_formula_sum 'Cs H2 In O6 P2'
_chemical_formula_weight 407.69
_chemical_name_systematic
; 
 ? 
;
_space_group_IT_number 166
_symmetry_cell_setting trigonal
_symmetry_space_group_name_Hall '-R 3 2"'
_symmetry_space_group_name_H-M 'R -3 m :H'
_atom_sites_solution_hydrogens none
_atom_sites_solution_primary direct
_atom_sites_solution_secondary difmap
_audit_creation_method SHELXL-97
_cell_angle_alpha 90.00
_cell_angle_beta 90.00
_cell_angle_gamma 120.00
_cell_formula_units_Z 3
_cell_length_a 5.494(3)
_cell_length_b 5.494(3)
_cell_length_c 19.823(14)
_cell_measurement_reflns_used 594
_cell_measurement_temperature 293(2)
_cell_measurement_theta_max 27.4391
_cell_measurement_theta_min 3.0830
_cell_volume 518.2(5)
_computing_structure_refinement 'SHELXL-97 (Sheldrick, 1997)'
_computing_structure_solution 'SHELXS-97 (Sheldrick, 1990)'
_diffrn_ambient_temperature 293(2)
_diffrn_measured_fraction_theta_full 1.000
_diffrn_measured_fraction_theta_max 1.000
_diffrn_measurement_device_type 'Saturn724+ (2x2 bin mode)'
_diffrn_measurement_method CCD_Profile_fitting
_diffrn_radiation_monochromator graphite
_diffrn_radiation_source 'fine-focus sealed tube'
_diffrn_radiation_type MoK\a
_diffrn_radiation_wavelength 0.71073
_diffrn_reflns_av_R_equivalents 0.0983
_diffrn_reflns_av_sigmaI/netI 0.0340
_diffrn_reflns_limit_h_max 6
_diffrn_reflns_limit_h_min -7
_diffrn_reflns_limit_k_max 7
_diffrn_reflns_limit_k_min -6
_diffrn_reflns_limit_l_max 21
_diffrn_reflns_limit_l_min -25
_diffrn_reflns_number 1486
_diffrn_reflns_theta_full 27.44
_diffrn_reflns_theta_max 27.44
_diffrn_reflns_theta_min 3.08
_exptl_absorpt_coefficient_mu 9.046
_exptl_absorpt_correction_T_max 1.0000
_exptl_absorpt_correction_T_min 0.6522
_exptl_absorpt_correction_type multi-scan
_exptl_crystal_colour Colorless
_exptl_crystal_density_diffrn 3.919
_exptl_crystal_density_method 'not measured'
_exptl_crystal_description Prism
_exptl_crystal_F_000 552
_exptl_crystal_size_max 0.13
_exptl_crystal_size_mid 0.05
_exptl_crystal_size_min 0.04
_refine_diff_density_max 2.119
_refine_diff_density_min -2.005
_refine_diff_density_rms 0.338
_refine_ls_extinction_coef 0.0022(6)
_refine_ls_extinction_expression Fc^*^=kFc[1+0.001xFc^2^\l^3^/sin(2\q)]^-1/4^
_refine_ls_extinction_method SHELXL
_refine_ls_goodness_of_fit_ref 1.002
_refine_ls_hydrogen_treatment none
_refine_ls_matrix_type full
_refine_ls_number_parameters 17
_refine_ls_number_reflns 179
_refine_ls_number_restraints 0
_refine_ls_restrained_S_all 1.002
_refine_ls_R_factor_all 0.0413
_refine_ls_R_factor_gt 0.0413
_refine_ls_shift/su_max 0.000
_refine_ls_shift/su_mean 0.000
_refine_ls_structure_factor_coef Fsqd
_refine_ls_weighting_details 'calc w=1/[\s^2^(Fo^2^)+(0.0227P)^2^+31.3487P] where P=(Fo^2^+2Fc^2^)/3'
_refine_ls_weighting_scheme calc
_refine_ls_wR_factor_gt 0.0798
_refine_ls_wR_factor_ref 0.0798
_reflns_number_gt 179
_reflns_number_total 179
_reflns_threshold_expression >2sigma(I)
_cod_data_source_file c3ce26885c.cif
_cod_data_source_block CsInH2P2O6
_cod_depositor_comments
;
The following automatic conversions were performed:

'_symmetry_cell_setting' value 'Trigonal' changed to 'trigonal'
according to /home/saulius/struct/CIF-dictionaries/cif_core.dic
dictionary named 'cif_core.dic' version 2.4.2 from
2011-04-26.

'_exptl_absorpt_correction_type' value 'Multi-scan'
changed to 'multi-scan' according to
/home/saulius/struct/CIF-dictionaries/cif_core.dic dictionary named
'cif_core.dic' version 2.4.2 from 2011-04-26.

Automatic conversion script
Id: cif_fix_values 1891 2012-01-12 08:04:46Z andrius 
;
_cod_original_cell_volume 518.2(6)
_cod_original_sg_symbol_H-M R-3m
_cod_original_formula_sum 'H2 Cs In O6 P2'
_cod_database_code 7210709

loop_
_symmetry_equiv_pos_as_xyz
'x, y, z'
'-y, x-y, z'
'-x+y, -x, z'
'y, x, -z'
'x-y, -y, -z'
'-x, -x+y, -z'
'x+2/3, y+1/3, z+1/3'
'-y+2/3, x-y+1/3, z+1/3'
'-x+y+2/3, -x+1/3, z+1/3'
'y+2/3, x+1/3, -z+1/3'
'x-y+2/3, -y+1/3, -z+1/3'
'-x+2/3, -x+y+1/3, -z+1/3'
'x+1/3, y+2/3, z+2/3'
'-y+1/3, x-y+2/3, z+2/3'
'-x+y+1/3, -x+2/3, z+2/3'
'y+1/3, x+2/3, -z+2/3'
'x-y+1/3, -y+2/3, -z+2/3'
'-x+1/3, -x+y+2/3, -z+2/3'
'-x, -y, -z'
'y, -x+y, -z'
'x-y, x, -z'
'-y, -x, z'
'-x+y, y, z'
'x, x-y, z'
'-x+2/3, -y+1/3, -z+1/3'
'y+2/3, -x+y+1/3, -z+1/3'
'x-y+2/3, x+1/3, -z+1/3'
'-y+2/3, -x+1/3, z+1/3'
'-x+y+2/3, y+1/3, z+1/3'
'x+2/3, x-y+1/3, z+1/3'
'-x+1/3, -y+2/3, -z+2/3'
'y+1/3, -x+y+2/3, -z+2/3'
'x-y+1/3, x+2/3, -z+2/3'
'-y+1/3, -x+2/3, z+2/3'
'-x+y+1/3, y+2/3, z+2/3'
'x+1/3, x-y+2/3, z+2/3'

loop_
_atom_site_label
_atom_site_type_symbol
_atom_site_fract_x
_atom_site_fract_y
_atom_site_fract_z
_atom_site_U_iso_or_equiv
_atom_site_adp_type
_atom_site_occupancy
_atom_site_symmetry_multiplicity
_atom_site_calc_flag
_atom_site_refinement_flags
Cs1 Cs 0.0000 0.0000 0.0000 0.0412(6) Uani 1 12 d S
In1 In 0.3333 0.6667 0.1667 0.0139(5) Uani 1 12 d S
P1 P 0.6667 0.3333 0.1232(2) 0.0120(10) Uani 0.748(9) 6 d SP
P1' P 0.6667 0.3333 0.0853(8) 0.0120(10) Uani 0.252(9) 6 d SP
O1 O 0.5129(6) 0.4871(6) 0.1018(3) 0.0214(12) Uani 1 2 d S

loop_
_atom_site_aniso_label
_atom_site_aniso_U_11
_atom_site_aniso_U_22
_atom_site_aniso_U_33
_atom_site_aniso_U_23
_atom_site_aniso_U_13
_atom_site_aniso_U_12
Cs1 0.0471(8) 0.0471(8) 0.0293(9) 0.000 0.000 0.0235(4)
In1 0.0098(5) 0.0098(5) 0.0222(8) 0.000 0.000 0.0049(3)
P1 0.0115(12) 0.0115(12) 0.013(2) 0.000 0.000 0.0058(6)
P1' 0.0115(12) 0.0115(12) 0.013(2) 0.000 0.000 0.0058(6)
O1 0.023(2) 0.023(2) 0.025(3) -0.0002(11) 0.0002(11) 0.016(3)

loop_
_atom_type_symbol
_atom_type_description
_atom_type_scat_dispersion_real
_atom_type_scat_dispersion_imag
_atom_type_scat_source
Cs Cs -0.3680 2.1192 'International Tables Vol C Tables 4.2.6.8 and 6.1.1.4'
H H 0.0000 0.0000 'International Tables Vol C Tables 4.2.6.8 and 6.1.1.4'
In In -0.7276 1.3100 'International Tables Vol C Tables 4.2.6.8 and 6.1.1.4'
O O 0.0106 0.0060 'International Tables Vol C Tables 4.2.6.8 and 6.1.1.4'
P P 0.1023 0.0942 'International Tables Vol C Tables 4.2.6.8 and 6.1.1.4'

loop_
_geom_angle_atom_site_label_1
_geom_angle_atom_site_label_2
_geom_angle_atom_site_label_3
_geom_angle
_geom_angle_site_symmetry_1
_geom_angle_site_symmetry_3
O1 Cs1 O1 180.00(14) 19 .
O1 Cs1 O1 43.62(18) 19 20_455
O1 Cs1 O1 136.38(18) . 20_455
O1 Cs1 O1 51.42(19) 19 21_545
O1 Cs1 O1 128.58(19) . 21_545
O1 Cs1 O1 88.56(10) 20_455 21_545
O1 Cs1 O1 128.58(19) 19 3_565
O1 Cs1 O1 51.42(19) . 3_565
O1 Cs1 O1 91.44(10) 20_455 3_565
O1 Cs1 O1 180.0(3) 21_545 3_565
O1 Cs1 O1 136.38(18) 19 2_655
O1 Cs1 O1 43.62(18) . 2_655
O1 Cs1 O1 180.0(2) 20_455 2_655
O1 Cs1 O1 91.44(10) 21_545 2_655
O1 Cs1 O1 88.56(10) 3_565 2_655
O1 Cs1 O1 72.71(14) 19 1_445
O1 Cs1 O1 107.29(14) . 1_445
O1 Cs1 O1 91.44(10) 20_455 1_445
O1 Cs1 O1 91.44(10) 21_545 1_445
O1 Cs1 O1 88.56(10) 3_565 1_445
O1 Cs1 O1 88.56(10) 2_655 1_445
O1 Cs1 O1 91.44(10) 19 2
O1 Cs1 O1 88.56(10) . 2
O1 Cs1 O1 72.71(14) 20_455 2
O1 Cs1 O1 136.38(18) 21_545 2
O1 Cs1 O1 43.62(18) 3_565 2
O1 Cs1 O1 107.29(14) 2_655 2
O1 Cs1 O1 51.42(19) 1_445 2
O1 Cs1 O1 107.29(14) 19 19_665
O1 Cs1 O1 72.71(14) . 19_665
O1 Cs1 O1 88.56(10) 20_455 19_665
O1 Cs1 O1 88.56(10) 21_545 19_665
O1 Cs1 O1 91.44(10) 3_565 19_665
O1 Cs1 O1 91.44(10) 2_655 19_665
O1 Cs1 O1 180.00(17) 1_445 19_665
O1 Cs1 O1 128.58(19) 2 19_665
O1 Cs1 O1 88.56(10) 19 20
O1 Cs1 O1 91.44(10) . 20
O1 Cs1 O1 107.29(14) 20_455 20
O1 Cs1 O1 43.62(18) 21_545 20
O1 Cs1 O1 136.38(18) 3_565 20
O1 Cs1 O1 72.71(14) 2_655 20
O1 Cs1 O1 128.58(19) 1_445 20
O1 Cs1 O1 180.00(14) 2 20
O1 Cs1 O1 51.42(19) 19_665 20
O1 Cs1 O1 88.56(10) 19 21
O1 Cs1 O1 91.44(10) . 21
O1 Cs1 O1 51.42(19) 20_455 21
O1 Cs1 O1 107.29(14) 21_545 21
O1 Cs1 O1 72.71(14) 3_565 21
O1 Cs1 O1 128.58(19) 2_655 21
O1 Cs1 O1 136.38(18) 1_445 21
O1 Cs1 O1 91.44(10) 2 21
O1 Cs1 O1 43.62(18) 19_665 21
O1 Cs1 O1 88.56(10) 20 21
O1 Cs1 O1 91.44(10) 19 3
O1 Cs1 O1 88.56(10) . 3
O1 Cs1 O1 128.58(19) 20_455 3
O1 Cs1 O1 72.71(14) 21_545 3
O1 Cs1 O1 107.29(14) 3_565 3
O1 Cs1 O1 51.42(19) 2_655 3
O1 Cs1 O1 43.62(18) 1_445 3
O1 Cs1 O1 88.56(10) 2 3
O1 Cs1 O1 136.38(18) 19_665 3
O1 Cs1 O1 91.44(10) 20 3
O1 Cs1 O1 180.00(15) 21 3
O1 In1 O1 87.6(2) 3_565 2_665
O1 In1 O1 87.6(2) 3_565 .
O1 In1 O1 87.6(2) 2_665 .
O1 In1 O1 179.999(1) 3_565 27
O1 In1 O1 92.4(2) 2_665 27
O1 In1 O1 92.4(2) . 27
O1 In1 O1 92.4(2) 3_565 26_455
O1 In1 O1 180.0 2_665 26_455
O1 In1 O1 92.4(2) . 26_455
O1 In1 O1 87.6(2) 27 26_455
O1 In1 O1 92.4(2) 3_565 25_565
O1 In1 O1 92.4(2) 2_665 25_565
O1 In1 O1 180.0 . 25_565
O1 In1 O1 87.6(2) 27 25_565
O1 In1 O1 87.6(2) 26_455 25_565
O1 In1 Cs1 44.74(8) 3_565 .
O1 In1 Cs1 96.88(15) 2_665 .
O1 In1 Cs1 44.74(8) . .
O1 In1 Cs1 135.27(8) 27 .
O1 In1 Cs1 83.12(15) 26_455 .
O1 In1 Cs1 135.26(8) 25_565 .
O1 In1 Cs1 44.74(8) 3_565 1_565
O1 In1 Cs1 44.74(8) 2_665 1_565
O1 In1 Cs1 96.88(15) . 1_565
O1 In1 Cs1 135.26(8) 27 1_565
O1 In1 Cs1 135.26(7) 26_455 1_565
O1 In1 Cs1 83.12(15) 25_565 1_565
Cs1 In1 Cs1 73.71(4) . 1_565
O1 In1 Cs1 96.88(15) 3_565 1_665
O1 In1 Cs1 44.74(8) 2_665 1_665
O1 In1 Cs1 44.74(8) . 1_665
O1 In1 Cs1 83.12(15) 27 1_665
O1 In1 Cs1 135.27(8) 26_455 1_665
O1 In1 Cs1 135.26(8) 25_565 1_665
Cs1 In1 Cs1 73.71(4) . 1_665
Cs1 In1 Cs1 73.71(4) 1_565 1_665
O1 In1 Cs1 135.26(8) 3_565 7
O1 In1 Cs1 135.26(8) 2_665 7
O1 In1 Cs1 83.12(15) . 7
O1 In1 Cs1 44.74(8) 27 7
O1 In1 Cs1 44.74(7) 26_455 7
O1 In1 Cs1 96.88(15) 25_565 7
Cs1 In1 Cs1 106.29(4) . 7
Cs1 In1 Cs1 180.0 1_565 7
Cs1 In1 Cs1 106.29(4) 1_665 7
O1 In1 Cs1 135.26(8) 3_565 7_565
O1 In1 Cs1 83.12(15) 2_665 7_565
O1 In1 Cs1 135.26(8) . 7_565
O1 In1 Cs1 44.73(8) 27 7_565
O1 In1 Cs1 96.88(15) 26_455 7_565
O1 In1 Cs1 44.73(8) 25_565 7_565
Cs1 In1 Cs1 180.0 . 7_565
Cs1 In1 Cs1 106.29(4) 1_565 7_565
Cs1 In1 Cs1 106.29(4) 1_665 7_565
Cs1 In1 Cs1 73.71(4) 7 7_565
O1 In1 Cs1 83.12(15) 3_565 7_455
O1 In1 Cs1 135.26(8) 2_665 7_455
O1 In1 Cs1 135.26(8) . 7_455
O1 In1 Cs1 96.88(15) 27 7_455
O1 In1 Cs1 44.73(8) 26_455 7_455
O1 In1 Cs1 44.73(8) 25_565 7_455
Cs1 In1 Cs1 106.29(4) . 7_455
Cs1 In1 Cs1 106.29(4) 1_565 7_455
Cs1 In1 Cs1 180.0 1_665 7_455
Cs1 In1 Cs1 73.71(4) 7 7_455
Cs1 In1 Cs1 73.71(4) 7_565 7_455
P1' P1 O1 73.8(3) . 2_655
P1' P1 O1 73.8(3) . 3_665
O1 P1 O1 112.6(2) 2_655 3_665
P1' P1 O1 73.8(3) . .
O1 P1 O1 112.6(2) 2_655 .
O1 P1 O1 112.6(2) 3_665 .
P1' P1 Cs1 52.40(6) . .
O1 P1 Cs1 56.60(15) 2_655 .
O1 P1 Cs1 126.2(3) 3_665 .
O1 P1 Cs1 56.60(15) . .
P1' P1 Cs1 52.40(6) . 1_655
O1 P1 Cs1 56.60(15) 2_655 1_655
O1 P1 Cs1 56.60(15) 3_665 1_655
O1 P1 Cs1 126.2(3) . 1_655
Cs1 P1 Cs1 86.65(9) . 1_655
P1' P1 Cs1 52.40(6) . 1_665
O1 P1 Cs1 126.2(3) 2_655 1_665
O1 P1 Cs1 56.60(15) 3_665 1_665
O1 P1 Cs1 56.60(15) . 1_665
Cs1 P1 Cs1 86.65(9) . 1_665
Cs1 P1 Cs1 86.65(9) 1_655 1_665
P1' P1 Cs1 180.0 . 7
O1 P1 Cs1 106.2(3) 2_655 7
O1 P1 Cs1 106.2(3) 3_665 7
O1 P1 Cs1 106.2(3) . 7
Cs1 P1 Cs1 127.60(6) . 7
Cs1 P1 Cs1 127.60(6) 1_655 7
Cs1 P1 Cs1 127.60(6) 1_665 7
P1 P1' O1 77.4(6) . 3_665
P1 P1' O1 77.4(6) . 2_655
O1 P1' O1 115.4(5) 3_665 2_655
P1 P1' O1 77.4(6) . .
O1 P1' O1 115.4(5) 3_665 .
O1 P1' O1 115.4(5) 2_655 .
P1 P1' Cs1 118.1(2) . 1_655
O1 P1' Cs1 70.9(3) 3_665 1_655
O1 P1' Cs1 70.9(3) 2_655 1_655
O1 P1' Cs1 164.6(9) . 1_655
P1 P1' Cs1 118.1(2) . .
O1 P1' Cs1 164.6(9) 3_665 .
O1 P1' Cs1 70.9(3) 2_655 .
O1 P1' Cs1 70.9(3) . .
Cs1 P1' Cs1 99.7(3) 1_655 .
P1 P1' Cs1 118.1(2) . 1_665
O1 P1' Cs1 70.9(3) 3_665 1_665
O1 P1' Cs1 164.6(9) 2_655 1_665
O1 P1' Cs1 70.9(3) . 1_665
Cs1 P1' Cs1 99.7(3) 1_655 1_665
Cs1 P1' Cs1 99.7(3) . 1_665
P1' O1 P1 28.8(6) . .
P1' O1 In1 155.7(7) . .
P1 O1 In1 126.9(3) . .
P1' O1 Cs1 84.6(4) . .
P1 O1 Cs1 101.50(19) . .
In1 O1 Cs1 109.08(13) . .
P1' O1 Cs1 84.6(4) . 1_665
P1 O1 Cs1 101.50(19) . 1_665
In1 O1 Cs1 109.08(13) . 1_665
Cs1 O1 Cs1 107.29(14) . 1_665

loop_
_geom_bond_atom_site_label_1
_geom_bond_atom_site_label_2
_geom_bond_distance
_geom_bond_site_symmetry_2
Cs1 O1 3.411(3) 19
Cs1 O1 3.411(3) .
Cs1 O1 3.411(3) 20_455
Cs1 O1 3.411(3) 21_545
Cs1 O1 3.411(3) 3_565
Cs1 O1 3.411(3) 2_655
Cs1 O1 3.411(3) 1_445
Cs1 O1 3.411(3) 2
Cs1 O1 3.411(3) 19_665
Cs1 O1 3.411(3) 20
Cs1 O1 3.411(3) 21
Cs1 O1 3.411(3) 3
In1 O1 2.138(6) 3_565
In1 O1 2.138(6) 2_665
In1 O1 2.138(6) .
In1 O1 2.138(6) 27
In1 O1 2.138(6) 26_455
In1 O1 2.138(6) 25_565
In1 Cs1 4.580(2) 1_565
In1 Cs1 4.580(2) 1_665
In1 Cs1 4.580(2) 7
In1 Cs1 4.580(2) 7_565
In1 Cs1 4.580(2) 7_455
P1 P1' 0.753(14) .
P1 O1 1.524(6) 2_655
P1 O1 1.524(6) 3_665
P1 O1 1.524(6) .
P1 Cs1 4.004(4) 1_655
P1 Cs1 4.004(4) 1_665
P1 Cs1 4.165(6) 7
P1' O1 1.500(7) 3_665
P1' O1 1.500(7) 2_655
P1' O1 1.500(7) .
P1' Cs1 3.594(8) 1_655
P1' Cs1 3.594(8) 1_665
O1 Cs1 3.411(3) 1_665
